data_4133380
loop_
_publ_author_name
'Ji, Zhe'
'Trickett, Christopher'
'Pei, Xiaokun'
'Yaghi, Omar M.'

_publ_section_title
;
 Linking Molybdenum-Sulfur Clusters for Electrocatalytic Hydrogen
 Evolution.
;
_journal_issue 42
_journal_name_full 'Journal of the American Chemical Society'
_journal_page_first 13618
_journal_page_last 13622
_journal_paper_doi 10.1021/jacs.8b09807
_journal_volume 140
_journal_year 2018
_chemical_formula_moiety '0.5(Br3 Mo3 S10), 0.5(Br3 Mo3 S9.5), 0.25(S)'
_chemical_formula_sum 'Br3 Mo3 S10'
_chemical_formula_weight 848.15
_chemical_name_common MOS-1
_space_group_crystal_system monoclinic
_space_group_IT_number 14
_space_group_name_Hall '-P 2ybc'
_space_group_name_H-M_alt 'P 1 21/c 1'
_atom_sites_solution_primary 'intrinsic phasing'
_atom_sites_solution_secondary difmap
_audit_creation_date 2017-03-01
_audit_creation_method
;
Olex2 1.2
(compiled 2017.01.04 svn.r3372 for OlexSys, GUI svn.r5292)
;
_cell_angle_alpha 90
_cell_angle_beta 119.55(3)
_cell_angle_gamma 90
_cell_formula_units_Z 8
_cell_length_a 24.246(6)
_cell_length_b 15.3192(14)
_cell_length_c 24.560(6)
_cell_measurement_reflns_used 3028
_cell_measurement_temperature 100(2)
_cell_measurement_theta_max 19.253
_cell_measurement_theta_min 2.098
_cell_volume 7936(4)
_computing_cell_refinement
;
CrysAlis RED, Oxford Diffraction Ltd., Version 171.37.33
;
_computing_data_collection
;
CrysAlis CCD, Oxford Diffraction Ltd., Version 171.37.33
;
_computing_data_reduction
;
CrysAlis RED, Oxford Diffraction Ltd., 171.37.33
;
_computing_molecular_graphics
;
O. V. Dolomanov, L. J. Bourhis, R. J. Gildea, J. A. K. Howard and H. Puschmann,
OLEX2: a complete structure solution, refinement and analysis program.
J. Appl. Cryst. (2009). 42, 339-341.
and local programs
;
_computing_publication_material 'Olex2 (Dolomanov et al., 2009)'
_computing_structure_refinement SHELXL-2014/6
_computing_structure_solution 'SHELXT 2014/4'
_diffrn_ambient_temperature 100(2)
_diffrn_detector_area_resol_mean 5.81
_diffrn_measured_fraction_theta_full 0.992
_diffrn_measured_fraction_theta_max 0.962
_diffrn_measurement_device_type 'PILATUS3 6M'
_diffrn_measurement_method '\f shutterless scans'
_diffrn_radiation_monochromator 'double crystal, Si(111)'
_diffrn_radiation_type synchrotron
_diffrn_radiation_wavelength 0.91165
_diffrn_reflns_av_R_equivalents 0.0843
_diffrn_reflns_av_unetI/netI 0.0537
_diffrn_reflns_Laue_measured_fraction_full 0.992
_diffrn_reflns_Laue_measured_fraction_max 0.962
_diffrn_reflns_limit_h_max 17
_diffrn_reflns_limit_h_min -17
_diffrn_reflns_limit_k_max 10
_diffrn_reflns_limit_k_min -10
_diffrn_reflns_limit_l_max 17
_diffrn_reflns_limit_l_min -17
_diffrn_reflns_number 18880
_diffrn_reflns_point_group_measured_fraction_full 0.992
_diffrn_reflns_point_group_measured_fraction_max 0.962
_diffrn_reflns_theta_full 19.000
_diffrn_reflns_theta_max 19.253
_diffrn_reflns_theta_min 2.098
_diffrn_source
;
Advanced Light Source, Station 5.0.2
;
_exptl_absorpt_coefficient_mu 8.745
_exptl_absorpt_correction_T_max 0.880
_exptl_absorpt_correction_T_min 0.671
_exptl_absorpt_correction_type multi-scan
_exptl_absorpt_process_details absscale
_exptl_crystal_colour red
_exptl_crystal_density_diffrn 1.420
_exptl_crystal_description Block
_exptl_crystal_F_000 3128
_exptl_crystal_size_max 0.04
_exptl_crystal_size_mid 0.04
_exptl_crystal_size_min 0.015
_refine_diff_density_max 1.058
_refine_diff_density_min -0.775
_refine_diff_density_rms 0.183
_refine_ls_extinction_method none
_refine_ls_goodness_of_fit_ref 1.268
_refine_ls_hydrogen_treatment undef
_refine_ls_matrix_type full
_refine_ls_number_parameters 289
_refine_ls_number_reflns 3028
_refine_ls_number_restraints 139
_refine_ls_restrained_S_all 1.279
_refine_ls_R_factor_all 0.2033
_refine_ls_R_factor_gt 0.1687
_refine_ls_shift/su_max 0.000
_refine_ls_shift/su_mean 0.000
_refine_ls_structure_factor_coef Fsqd
_refine_ls_weighting_details 'w=1/[\s^2^(Fo^2^)+(0.2000P)^2^+150.0000P] where P=(Fo^2^+2Fc^2^)/3'
_refine_ls_weighting_scheme calc
_refine_ls_wR_factor_gt 0.4416
_refine_ls_wR_factor_ref 0.4714
_reflns_Friedel_coverage 0.000
_reflns_number_gt 1841
_reflns_number_total 3028
_reflns_threshold_expression 'I > 2\s(I)'
_cod_data_source_file ja8b09807_si_003.cif
_cod_data_source_block MOS_3
_cod_database_code 4133380
_shelxl_version_number 2014/6
_shelx_space_group_comment
;
The symmetry employed for this shelxl refinement is uniquely defined
by the following loop, which should always be used as a source of
symmetry information in preference to the above space-group names.
They are only intended as comments.
;
_shelx_estimated_absorpt_t_max 0.880
_shelx_estimated_absorpt_t_min 0.721
_olex2_refinement_description
;
1. Shared sites
{Br6A, S13B}
{Br6B, S13A}
{Br5A, S12B}
{Br5B, S12A}
2. Restrained distances
 Br5A-S12A
 3.1 with sigma of 0.02
 S15-S16A
 2 with sigma of 0.02
 S18A-S17A
 2 with sigma of 0.02
 S20B-S19B
 2 with sigma of 0.02
 S15-S16B
 2 with sigma of 0.02
 S18B-S17B
 2 with sigma of 0.02
 Br4B-S11
 3 with sigma of 0.02
 S6_$2-Br1
 3.6 with sigma of 0.02
 S20A-S19A
 2 with sigma of 0.02
 Br1-S8_$2
 3.6 with sigma of 0.02
3. Uiso/Uaniso restraints and constraints
Uanis(S6) \\sim Ueq, Uanis(S5) \\sim Ueq: with sigma of 0.1 and sigma for
terminal atoms of 0.2
Uanis(Br6B) = Uanis(S13A)
Uanis(Br5A) = Uanis(S12B)
Uanis(Br5B) = Uanis(S12A)
Uanis(S17B) = Uanis(S17A)
Uanis(S16B) = Uanis(S15) = Uanis(S16A)
Uanis(S18B) = Uanis(S17B)
Uanis(S20B) = Uanis(S19B)
Uanis(S14B) = Uanis(S14A) = Uanis(Mo6B) = Uanis(Mo6A)
Uanis(Br6A) = Uanis(S13B)
Uanis(S19A) = Uanis(S19B)
Uanis(S18A) = Uanis(S17A)
Uanis(S20A) = Uanis(S19A)
Uanis(S7) = Uanis(S8)
4. Rigid body (RIGU) restrains
 S9, Mo3, S4
 with sigma for 1-2 distances of 0.004 and sigma for 1-3 distances of 0.004
 S18A, Mo4, S16A
 with sigma for 1-2 distances of 0.004 and sigma for 1-3 distances of 0.004
 Mo6A, S18A
 with sigma for 1-2 distances of 0.004 and sigma for 1-3 distances of 0.004
 Mo4, S18B, Mo6B, S20B, S17B, S13B, S16B
 with sigma for 1-2 distances of 0.004 and sigma for 1-3 distances of 0.004
 S5, S6
 with sigma for 1-2 distances of 0.004 and sigma for 1-3 distances of 0.004
 S9, S10
 with sigma for 1-2 distances of 0.004 and sigma for 1-3 distances of 0.004
 Mo4, S13A
 with sigma for 1-2 distances of 0.004 and sigma for 1-3 distances of 0.004
 S19A, Mo6A
 with sigma for 1-2 distances of 0.004 and sigma for 1-3 distances of 0.004
 Mo5, S19B, S12B, Br5B, S12A, S16A
 with sigma for 1-2 distances of 0.004 and sigma for 1-3 distances of 0.004
 S1, Mo1, S8
 with sigma for 1-2 distances of 0.004 and sigma for 1-3 distances of 0.004
5. Others
 Fixed Sof: Br6A(0.5) S13B(0.5) Br4B(0.5) Br6B(0.5) S13A(0.5) S14A(0.5)
 S17A(0.5) S17B(0.5) Mo6A(0.5) Mo6B(0.5) Br4A(0.5) Br5A(0.5) S12B(0.5)
 S12A(0.5) Br5B(0.5) S19A(0.5) S20A(0.5) S19B(0.5) S16A(0.5) S18A(0.5)
 S14B(0.5) S16B(0.5) S18B(0.5) S20B(0.5)
;
_olex2_submission_special_instructions 'No special instructions were received'

loop_
_space_group_symop_operation_xyz
'x, y, z'
'-x, y+1/2, -z+1/2'
'-x, -y, -z'
'x, -y-1/2, z-1/2'

loop_
_atom_site_label
_atom_site_type_symbol
_atom_site_fract_x
_atom_site_fract_y
_atom_site_fract_z
_atom_site_U_iso_or_equiv
_atom_site_adp_type
_atom_site_occupancy
_atom_site_site_symmetry_order
_atom_site_calc_flag
_atom_site_refinement_flags_posn
_atom_site_refinement_flags_adp
_atom_site_refinement_flags_occupancy
_atom_site_disorder_assembly
_atom_site_disorder_group
Mo1 Mo 0.5003(4) 0.3151(4) 0.5086(3) 0.224(3) Uani 1 1 d . U . . .
Mo3 Mo 0.4364(4) 0.2728(4) 0.3825(3) 0.224(3) Uani 1 1 d . U . . .
Mo2 Mo 0.5651(4) 0.2746(4) 0.4466(3) 0.245(4) Uani 1 1 d . . . . .
Mo4 Mo 0.9385(5) 0.2549(8) 0.8833(5) 0.326(5) Uani 1 1 d . U . . .
Mo5 Mo 1.0626(5) 0.2504(7) 0.9474(5) 0.345(5) Uani 1 1 d . U . . .
Br1 Br 0.5016(5) 0.4294(5) 0.5898(4) 0.256(5) Uani 1 1 d D . . . .
Br2 Br 0.3408(6) 0.3397(5) 0.2783(5) 0.294(6) Uani 1 1 d . . . . .
Br3 Br 0.6586(6) 0.3363(6) 0.4370(6) 0.283(6) Uani 1 1 d . . . . .
S4 S 0.4994(8) 0.1880(7) 0.4711(8) 0.199(7) Uani 1 1 d . U . . .
S2 S 0.3616(12) 0.1503(11) 0.3281(11) 0.269(10) Uani 1 1 d . . . . .
S6 S 0.5831(10) 0.3983(11) 0.5110(8) 0.261(9) Uani 1 1 d D U . . .
S7 S 0.3862(13) 0.3040(17) 0.4501(11) 0.292(8) Uani 1 1 d . . . . .
S3 S 0.6396(12) 0.1477(13) 0.4639(12) 0.290(11) Uani 1 1 d . . . . .
S10 S 0.5002(12) 0.3624(11) 0.3557(9) 0.272(11) Uani 1 1 d . U . . .
S8 S 0.4230(11) 0.3902(13) 0.4319(11) 0.292(8) Uani 1 1 d D U . . .
S9 S 0.4977(10) 0.2427(10) 0.3337(10) 0.234(8) Uani 1 1 d . U . . .
Br6A Br 0.8370(9) 0.1635(12) 0.7876(10) 0.359(9) Uani 0.5 1 d . . P A 1
S13B S 0.8370(9) 0.1635(12) 0.7876(10) 0.359(9) Uani 0.5 1 d . U P B 2
Br4B Br 0.9995(9) 0.4411(10) 1.0934(9) 0.246(8) Uani 0.5 1 d D . P C 2
S5 S 0.6114(13) 0.3058(12) 0.5603(11) 0.283(11) Uani 1 1 d . U . . .
Br6B Br 0.8489(10) 0.3402(13) 0.7887(12) 0.450(14) Uani 0.5 1 d . . P D 2
S13A S 0.8489(10) 0.3402(13) 0.7887(12) 0.450(14) Uani 0.5 1 d . U P D 1
S14A S 0.994(4) 0.306(5) 0.979(3) 0.274(6) Uani 0.5 1 d . . P A 1
S17A S 0.895(2) 0.209(4) 0.964(2) 0.321(8) Uani 0.5 1 d D . P A 1
S17B S 0.892(2) 0.300(4) 0.955(3) 0.321(8) Uani 0.5 1 d D U P C 2
Mo6A Mo 1.0019(12) 0.1838(16) 1.0144(9) 0.274(6) Uani 0.5 1 d . U P A 1
Mo6B Mo 0.9995(12) 0.3155(15) 1.0131(9) 0.274(6) Uani 0.5 1 d . U P C 2
Br4A Br 1.0056(9) 0.0614(12) 1.0973(9) 0.256(9) Uani 0.5 1 d . . P A 1
Br5A Br 1.1485(10) 0.1447(13) 0.9412(12) 0.473(13) Uani 0.5 1 d D . P D 1
S12B S 1.1485(10) 0.1447(13) 0.9412(12) 0.473(13) Uani 0.5 1 d . U P D 2
S12A S 1.1581(10) 0.3473(13) 0.9492(9) 0.400(10) Uani 0.5 1 d D U P D 1
Br5B Br 1.1581(10) 0.3473(13) 0.9492(9) 0.400(10) Uani 0.5 1 d . U P D 2
S11 S 1.0000(10) 0.2467(10) 1.0874(10) 0.255(10) Uani 1 1 d D . . . .
S1 S 0.5010(10) 0.2281(15) 0.6038(10) 0.272(10) Uani 1 1 d . U . . .
S19A S 1.113(2) 0.203(3) 1.052(2) 0.280(8) Uani 0.5 1 d D U P A 1
S20A S 1.086(2) 0.084(2) 1.010(2) 0.280(8) Uani 0.5 1 d D . P A 1
S15 S 1.0025(13) 0.251(2) 0.8384(13) 0.330(8) Uani 1 1 d D . . . .
S19B S 1.111(2) 0.296(2) 1.059(2) 0.280(8) Uani 0.5 1 d D U P C 2
S16A S 0.997(2) 0.375(2) 0.860(2) 0.330(8) Uani 0.5 1 d D U P D 1
S18A S 0.920(3) 0.184(5) 0.900(3) 0.321(8) Uani 0.5 1 d D U P A 1
S14B S 0.993(4) 0.196(5) 0.981(3) 0.274(6) Uani 0.5 1 d . . P C 2
S16B S 0.982(2) 0.128(2) 0.849(2) 0.330(8) Uani 0.5 1 d D U P D 2
S18B S 0.915(2) 0.399(4) 0.914(2) 0.321(8) Uani 0.5 1 d D U P C 2
S20B S 1.086(2) 0.414(2) 1.014(2) 0.280(8) Uani 0.5 1 d D U P C 2

loop_
_atom_site_aniso_label
_atom_site_aniso_U_11
_atom_site_aniso_U_22
_atom_site_aniso_U_33
_atom_site_aniso_U_23
_atom_site_aniso_U_13
_atom_site_aniso_U_12
Mo1 0.291(8) 0.162(6) 0.225(7) 0.029(5) 0.131(6) -0.010(5)
Mo3 0.309(9) 0.156(5) 0.218(7) 0.016(4) 0.137(6) 0.015(5)
Mo2 0.348(10) 0.161(6) 0.253(8) 0.009(5) 0.170(7) -0.030(5)
Mo4 0.316(11) 0.386(13) 0.318(11) 0.034(8) 0.189(9) 0.055(8)
Mo5 0.321(11) 0.412(13) 0.301(10) 0.044(8) 0.153(9) 0.065(8)
Br1 0.371(14) 0.172(8) 0.269(10) 0.009(7) 0.191(10) 0.011(8)
Br2 0.398(15) 0.126(7) 0.283(12) 0.036(7) 0.110(10) 0.010(7)
Br3 0.402(15) 0.147(7) 0.409(15) 0.000(8) 0.285(13) 0.001(8)
S4 0.286(17) 0.041(9) 0.247(14) -0.010(8) 0.114(12) -0.034(9)
S2 0.43(3) 0.120(14) 0.33(3) -0.002(15) 0.24(2) 0.006(16)
S6 0.43(3) 0.171(14) 0.28(2) -0.042(13) 0.25(2) -0.050(17)
S7 0.36(2) 0.27(2) 0.242(13) 0.021(13) 0.146(13) 0.044(16)
S3 0.34(3) 0.178(18) 0.35(3) -0.064(18) 0.16(2) 0.000(17)
S10 0.53(4) 0.133(11) 0.233(19) -0.001(11) 0.25(2) -0.012(14)
S8 0.36(2) 0.27(2) 0.242(13) 0.021(13) 0.146(13) 0.044(16)
S9 0.33(2) 0.119(11) 0.272(18) -0.002(11) 0.164(17) -0.015(11)
Br6A 0.381(19) 0.300(19) 0.42(2) -0.001(15) 0.217(16) 0.025(14)
S13B 0.381(19) 0.300(19) 0.42(2) -0.001(15) 0.217(16) 0.025(14)
Br4B 0.29(2) 0.179(16) 0.29(2) -0.023(14) 0.161(18) 0.009(14)
S5 0.43(3) 0.124(13) 0.31(2) -0.017(13) 0.19(2) -0.100(15)
Br6B 0.38(2) 0.262(19) 0.57(3) 0.09(2) 0.13(2) 0.030(16)
S13A 0.38(2) 0.262(19) 0.57(3) 0.09(2) 0.13(2) 0.030(16)
S14A 0.295(9) 0.240(9) 0.301(16) 0.032(11) 0.158(11) 0.041(7)
S17A 0.301(13) 0.371(16) 0.307(15) 0.036(11) 0.162(12) 0.050(11)
S17B 0.301(13) 0.371(16) 0.307(15) 0.036(11) 0.162(12) 0.050(11)
Mo6A 0.295(9) 0.240(9) 0.301(16) 0.032(11) 0.158(11) 0.041(7)
Mo6B 0.295(9) 0.240(9) 0.301(16) 0.032(11) 0.158(11) 0.041(7)
Br4A 0.29(2) 0.209(18) 0.27(2) 0.060(15) 0.144(18) 0.052(15)
Br5A 0.37(2) 0.48(2) 0.54(3) -0.05(2) 0.20(2) 0.062(18)
S12B 0.37(2) 0.48(2) 0.54(3) -0.05(2) 0.20(2) 0.062(18)
S12A 0.389(18) 0.47(2) 0.340(19) 0.056(16) 0.177(15) 0.039(14)
Br5B 0.389(18) 0.47(2) 0.340(19) 0.056(16) 0.177(15) 0.039(14)
S11 0.32(3) 0.21(2) 0.28(2) 0.044(17) 0.19(2) 0.066(17)
S1 0.28(2) 0.27(2) 0.237(17) 0.058(16) 0.102(17) -0.035(17)
S19A 0.294(14) 0.212(17) 0.314(16) 0.066(13) 0.135(12) 0.057(12)
S20A 0.294(14) 0.212(17) 0.314(16) 0.066(13) 0.135(12) 0.057(12)
S15 0.331(16) 0.400(18) 0.298(16) 0.030(13) 0.185(14) 0.051(13)
S19B 0.294(14) 0.212(17) 0.314(16) 0.066(13) 0.135(12) 0.057(12)
S16A 0.331(16) 0.400(18) 0.298(16) 0.030(13) 0.185(14) 0.051(13)
S18A 0.301(13) 0.371(16) 0.307(15) 0.036(11) 0.162(12) 0.050(11)
S14B 0.295(9) 0.240(9) 0.301(16) 0.032(11) 0.158(11) 0.041(7)
S16B 0.331(16) 0.400(18) 0.298(16) 0.030(13) 0.185(14) 0.051(13)
S18B 0.301(13) 0.371(16) 0.307(15) 0.036(11) 0.162(12) 0.050(11)
S20B 0.294(14) 0.212(17) 0.314(16) 0.066(13) 0.135(12) 0.057(12)

loop_
_atom_type_symbol
_atom_type_description
_atom_type_scat_dispersion_real
_atom_type_scat_dispersion_imag
_atom_type_scat_source
S S 0.1800 0.2040 'International Tables Vol C Tables 4.2.6.8 and 6.1.1.4'
Br Br -3.9820 3.7530 'International Tables Vol C Tables 4.2.6.8 and 6.1.1.4'
Mo Mo -0.8660 1.0840 'International Tables Vol C Tables 4.2.6.8 and 6.1.1.4'

loop_
_geom_angle_atom_site_label_1
_geom_angle_atom_site_label_2
_geom_angle_atom_site_label_3
_geom_angle
Mo2 Mo1 Mo3 59.0(3)
Br1 Mo1 Mo3 142.3(4)
Br1 Mo1 Mo2 140.5(4)
Br1 Mo1 S1 71.3(6)
S4 Mo1 Mo3 55.1(5)
S4 Mo1 Mo2 56.3(5)
S4 Mo1 Br1 156.6(6)
S4 Mo1 S6 109.2(7)
S4 Mo1 S7 85.1(8)
S4 Mo1 S8 106.3(8)
S4 Mo1 S5 86.7(7)
S4 Mo1 S1 85.3(7)
S6 Mo1 Mo3 98.9(5)
S6 Mo1 Mo2 54.7(5)
S6 Mo1 Br1 85.9(5)
S6 Mo1 S7 140.0(8)
S6 Mo1 S1 127.4(7)
S7 Mo1 Mo3 58.2(6)
S7 Mo1 Mo2 117.1(6)
S7 Mo1 Br1 94.6(7)
S7 Mo1 S1 89.8(8)
S8 Mo1 Mo3 53.1(6)
S8 Mo1 Mo2 97.0(6)
S8 Mo1 Br1 89.3(7)
S8 Mo1 S6 95.4(7)
S8 Mo1 S7 44.7(7)
S8 Mo1 S5 139.1(7)
S8 Mo1 S1 129.7(8)
S5 Mo1 Mo3 116.8(6)
S5 Mo1 Mo2 57.9(6)
S5 Mo1 Br1 92.7(6)
S5 Mo1 S6 44.2(6)
S5 Mo1 S7 171.9(8)
S5 Mo1 S1 89.2(7)
S1 Mo1 Mo3 128.1(6)
S1 Mo1 Mo2 127.7(6)
Mo2 Mo3 Mo1 60.0(3)
Br2 Mo3 Mo1 136.4(4)
Br2 Mo3 Mo2 139.4(4)
S4 Mo3 Mo1 48.8(4)
S4 Mo3 Mo2 55.2(5)
S4 Mo3 Br2 164.7(5)
S4 Mo3 S2 92.9(6)
S4 Mo3 S7 78.5(7)
S4 Mo3 S10 111.1(7)
S4 Mo3 S9 94.5(7)
S2 Mo3 Mo1 129.3(6)
S2 Mo3 Mo2 130.1(6)
S2 Mo3 Br2 73.5(6)
S2 Mo3 S7 92.0(8)
S7 Mo3 Mo1 53.8(6)
S7 Mo3 Mo2 113.7(6)
S7 Mo3 Br2 94.9(6)
S10 Mo3 Mo1 95.3(5)
S10 Mo3 Mo2 55.9(6)
S10 Mo3 Br2 83.7(6)
S10 Mo3 S2 133.1(7)
S10 Mo3 S7 130.9(8)
S8 Mo3 Mo1 50.9(6)
S8 Mo3 Mo2 96.2(6)
S8 Mo3 Br2 85.6(7)
S8 Mo3 S4 98.2(7)
S8 Mo3 S2 128.5(8)
S8 Mo3 S7 42.6(7)
S8 Mo3 S10 88.6(7)
S8 Mo3 S9 135.4(7)
S9 Mo3 Mo1 117.8(6)
S9 Mo3 Mo2 57.8(6)
S9 Mo3 Br2 93.1(6)
S9 Mo3 S2 93.1(7)
S9 Mo3 S7 171.5(8)
S9 Mo3 S10 47.1(6)
Mo3 Mo2 Mo1 61.0(3)
Br3 Mo2 Mo1 137.7(4)
Br3 Mo2 Mo3 139.8(4)
S4 Mo2 Mo1 49.1(4)
S4 Mo2 Mo3 54.3(5)
S4 Mo2 Br3 164.4(6)
S4 Mo2 S3 92.3(7)
S4 Mo2 S10 109.6(8)
S4 Mo2 S9 91.1(6)
S4 Mo2 S5 79.1(6)
S6 Mo2 Mo1 54.3(5)
S6 Mo2 Mo3 100.2(6)
S6 Mo2 Br3 83.5(6)
S6 Mo2 S4 101.8(6)
S6 Mo2 S3 128.2(8)
S6 Mo2 S10 89.7(6)
S6 Mo2 S9 135.2(6)
S6 Mo2 S5 42.6(6)
S3 Mo2 Mo1 129.4(7)
S3 Mo2 Mo3 127.4(6)
S3 Mo2 Br3 73.1(6)
S10 Mo2 Mo1 95.6(6)
S10 Mo2 Mo3 55.2(6)
S10 Mo2 Br3 84.9(7)
S10 Mo2 S3 131.8(8)
S10 Mo2 S9 45.9(6)
S10 Mo2 S5 131.3(7)
S9 Mo2 Mo1 115.1(6)
S9 Mo2 Mo3 54.1(5)
S9 Mo2 Br3 95.4(6)
S9 Mo2 S3 93.3(7)
S9 Mo2 S5 168.0(9)
S5 Mo2 Mo1 53.1(6)
S5 Mo2 Mo3 114.0(7)
S5 Mo2 Br3 95.9(6)
S5 Mo2 S3 94.0(9)
Mo5 Mo4 S17A 107.1(12)
Br6B Mo4 Mo5 138.7(7)
S13A Mo4 Mo5 138.7(7)
S13A Mo4 S17A 108.7(13)
S14A Mo4 Mo5 56.4(19)
S14A Mo4 S13A 125(2)
S14A Mo4 S17A 65(2)
S14A Mo4 S15 108(2)
S14A Mo4 S16A 82(2)
S17B Mo4 Mo5 110.6(13)
S17B Mo4 Br6B 91.1(13)
S15 Mo4 Mo5 56.1(7)
S15 Mo4 Br6B 92.8(10)
S15 Mo4 S13A 92.8(10)
S15 Mo4 S17A 157.5(14)
S15 Mo4 S17B 161.1(16)
S15 Mo4 S16A 48.4(7)
S15 Mo4 S16B 48.2(7)
S15 Mo4 S18B 118.7(15)
S16A Mo4 Mo5 63.5(12)
S16A Mo4 S13A 75.6(13)
S16A Mo4 S17A 142.5(17)
S18A Mo4 Mo5 105(3)
S18A Mo4 S13A 115(3)
S18A Mo4 S14A 96(3)
S18A Mo4 S17A 43(2)
S18A Mo4 S15 122(3)
S18A Mo4 S16A 167(3)
S14B Mo4 Mo5 57(2)
S14B Mo4 Br6B 158(2)
S14B Mo4 S17B 68(2)
S14B Mo4 S15 108(2)
S14B Mo4 S16B 86(2)
S14B Mo4 S18B 98(2)
S16B Mo4 Mo5 68.6(12)
S16B Mo4 Br6B 112.8(13)
S16B Mo4 S17B 144.7(16)
S18B Mo4 Mo5 102.0(13)
S18B Mo4 Br6B 67.3(13)
S18B Mo4 S17B 46.8(8)
S18B Mo4 S16B 166.5(16)
Mo4 Mo5 Mo6A 66.1(6)
Mo4 Mo5 Br5A 132.1(7)
Mo4 Mo5 S12B 132.1(7)
Mo4 Mo5 S12A 135.1(6)
Mo4 Mo5 Br5B 135.1(6)
Mo4 Mo5 S16A 57.1(11)
S14A Mo5 Mo4 52.5(18)
S14A Mo5 Mo6A 45(2)
S14A Mo5 Br5A 160(2)
S14A Mo5 S12A 122(2)
S14A Mo5 S19A 80(2)
S14A Mo5 S15 103.7(19)
S14A Mo5 S16A 76(2)
Br5A Mo5 Mo6A 116.4(8)
Br5A Mo5 S12A 69.9(6)
Br5A Mo5 S16A 123.0(12)
S12B Mo5 Br5B 69.9(6)
S12A Mo5 Mo6A 148.2(8)
S19A Mo5 Mo4 119.1(12)
S19A Mo5 Mo6A 53.1(12)
S19A Mo5 Br5A 83.0(12)
S19A Mo5 S12A 100.0(12)
S19A Mo5 S16A 149.7(14)
S15 Mo5 Mo4 55.1(7)
S15 Mo5 Mo6A 116.8(9)
S15 Mo5 Br5A 90.0(9)
S15 Mo5 S12B 90.0(9)
S15 Mo5 S12A 93.5(9)
S15 Mo5 Br5B 93.5(9)
S15 Mo5 S19A 161.5(14)
S15 Mo5 S19B 161.7(12)
S15 Mo5 S16A 45.9(7)
S15 Mo5 S14B 105(2)
S19B Mo5 Mo4 115.4(11)
S19B Mo5 S12B 106.0(12)
S19B Mo5 Br5B 84.0(12)
S16A Mo5 Mo6A 115.6(12)
S16A Mo5 S12A 78.0(12)
S14B Mo5 Mo4 54.3(17)
S14B Mo5 S12B 121(2)
S14B Mo5 Br5B 158(2)
S14B Mo5 S19B 75(2)
Mo1 S4 Mo3 76.1(5)
Mo1 S4 Mo2 74.6(4)
Mo3 S4 Mo2 70.4(5)
Mo1 S6 Mo2 71.1(6)
S5 S6 Mo1 67.7(10)
S5 S6 Mo2 72.4(9)
Mo1 S7 Mo3 67.9(7)
S8 S7 Mo1 61.7(12)
S8 S7 Mo3 60.8(11)
Mo3 S10 Mo2 68.9(5)
S9 S10 Mo3 65.9(8)
S9 S10 Mo2 69.0(9)
Mo1 S8 Mo3 76.1(8)
S7 S8 Mo1 73.6(11)
S7 S8 Mo3 76.5(12)
Mo3 S9 Mo2 68.0(6)
S10 S9 Mo3 67.0(9)
S10 S9 Mo2 65.2(8)
S18A Br6A Mo4 27.9(15)
Mo1 S5 Mo2 69.0(7)
S6 S5 Mo1 68.1(12)
S6 S5 Mo2 65.0(10)
Mo4 S14A Mo5 71(2)
Mo6A S14A Mo4 90(3)
Mo6A S14A Mo5 83(3)
Mo6A S17A Mo4 72.3(14)
S18A S17A Mo4 26(2)
S18A S17A Mo6A 72(3)
Mo6B S17B Mo4 73.4(15)
S18B S17B Mo4 64(2)
S18B S17B Mo6B 74(2)
Mo5 Mo6A Mo4 52.8(4)
S14A Mo6A Mo4 47(2)
S14A Mo6A Mo5 53(2)
S14A Mo6A S17A 77(3)
S14A Mo6A Br4A 156(2)
S14A Mo6A S11 85(2)
S14A Mo6A S19A 84(3)
S14A Mo6A S20A 115(3)
S14A Mo6A S18A 71(3)
S17A Mo6A Mo4 61.1(14)
S17A Mo6A Mo5 113.2(15)
S17A Mo6A Br4A 97.4(17)
S17A Mo6A S19A 161(2)
S17A Mo6A S20A 141(2)
S17A Mo6A S18A 48.9(11)
Br4A Mo6A Mo4 148.9(11)
Br4A Mo6A Mo5 146.0(10)
S11 Mo6A Mo4 123.0(11)
S11 Mo6A Mo5 124.8(13)
S11 Mo6A S17A 83.3(17)
S11 Mo6A Br4A 71.3(8)
S11 Mo6A S19A 96.4(16)
S11 Mo6A S20A 132.1(15)
S11 Mo6A S18A 129.3(17)
S19A Mo6A Mo4 104.6(13)
S19A Mo6A Mo5 51.9(12)
S19A Mo6A Br4A 100.4(13)
S19A Mo6A S20A 48.0(8)
S19A Mo6A S18A 122.9(19)
S20A Mo6A Mo4 99.5(12)
S20A Mo6A Mo5 63.3(11)
S20A Mo6A Br4A 83.7(12)
S18A Mo6A Mo4 25.6(15)
S18A Mo6A Mo5 72.7(14)
S18A Mo6A Br4A 123.4(19)
S18A Mo6A S20A 98.7(18)
Mo5 Mo6B Mo4 53.5(4)
Br4B Mo6B Mo4 145.4(10)
Br4B Mo6B Mo5 145.7(11)
S17B Mo6B Mo4 58.3(15)
S17B Mo6B Mo5 111.4(16)
S17B Mo6B Br4B 96.9(17)
S17B Mo6B S19B 164(2)
S17B Mo6B S18B 48.3(9)
S17B Mo6B S20B 137.4(18)
S11 Mo6B Mo4 124.8(12)
S11 Mo6B Mo5 122.2(11)
S11 Mo6B Br4B 74.4(7)
S11 Mo6B S17B 90.8(17)
S11 Mo6B S19B 90.5(14)
S11 Mo6B S18B 135.9(16)
S11 Mo6B S20B 129.2(15)
S19B Mo6B Mo4 108.8(14)
S19B Mo6B Mo5 55.4(13)
S19B Mo6B Br4B 98.5(15)
S19B Mo6B S18B 133.5(17)
S19B Mo6B S20B 48.4(9)
S14B Mo6B Mo4 51(2)
S14B Mo6B Mo5 54(2)
S14B Mo6B Br4B 155(3)
S14B Mo6B S17B 79(3)
S14B Mo6B S11 81(2)
S14B Mo6B S19B 85(3)
S14B Mo6B S18B 102(3)
S14B Mo6B S20B 116(3)
S18B Mo6B Mo4 53.0(13)
S18B Mo6B Mo5 92.2(12)
S18B Mo6B Br4B 92.7(15)
S20B Mo6B Mo4 99.4(12)
S20B Mo6B Mo5 63.2(11)
S20B Mo6B Br4B 83.0(13)
S20B Mo6B S18B 89.1(15)
Mo5 S19A Mo6A 74.9(13)
S20A S19A Mo5 81.9(19)
S20A S19A Mo6A 71.2(19)
Mo6A S20A Mo5 63.3(10)
S19A S20A Mo5 53.8(16)
S19A S20A Mo6A 60.8(18)
Mo4 S15 Mo5 68.7(8)
S16A S15 Mo4 72.3(17)
S16A S15 Mo5 77.4(18)
S16B S15 Mo4 72.3(17)
S16B S15 Mo5 84.2(19)
Mo6B S19B Mo5 73.0(14)
S20B S19B Mo5 78(2)
S20B S19B Mo6B 71.3(19)
Mo4 S16A Mo5 59.4(10)
S15 S16A Mo4 59.3(14)
S15 S16A Mo5 56.7(14)
Mo4 S18A Br6A 89(3)
Mo4 S18A S17A 111(4)
Mo4 S18A Mo6A 98(4)
Br6A S18A Mo6A 173(3)
S17A S18A Br6A 120(3)
S17A S18A Mo6A 59(2)
Mo4 S14B Mo5 68.5(19)
Mo6B S14B Mo4 86(3)
Mo6B S14B Mo5 83(3)
S15 S16B Mo4 59.5(14)
Mo4 S18B Mo6B 70.0(14)
S17B S18B Mo4 69(2)
S17B S18B Mo6B 57(2)
Mo6B S20B Mo5 63.6(11)
S19B S20B Mo5 57.8(18)
S19B S20B Mo6B 60.3(17)

loop_
_geom_bond_atom_site_label_1
_geom_bond_atom_site_label_2
_geom_bond_distance
Mo1 Mo3 2.770(10)
Mo1 Mo2 2.743(10)
Mo1 Br1 2.643(11)
Mo1 S4 2.149(15)
Mo1 S6 2.35(2)
Mo1 S7 2.41(3)
Mo1 S8 2.21(2)
Mo1 S5 2.35(3)
Mo1 S1 2.68(2)
Mo3 Mo2 2.713(11)
Mo3 Br2 2.670(12)
Mo3 S4 2.340(17)
Mo3 S2 2.49(2)
Mo3 S7 2.54(3)
Mo3 S10 2.39(2)
Mo3 S8 2.28(2)
Mo3 S9 2.37(2)
Mo2 Br3 2.573(12)
Mo2 S4 2.366(17)
Mo2 S6 2.365(19)
Mo2 S3 2.55(2)
Mo2 S10 2.41(2)
Mo2 S9 2.48(2)
Mo2 S5 2.49(2)
Mo4 Mo5 2.619(15)
Mo4 Br6B 2.62(2)
Mo4 S13A 2.62(2)
Mo4 S14A 2.19(7)
Mo4 S17A 2.76(5)
Mo4 S17B 2.60(5)
Mo4 S15 2.31(3)
Mo4 S16A 2.55(5)
Mo4 S18A 1.31(6)
Mo4 S14B 2.29(7)
Mo4 S16B 2.55(5)
Mo4 S18B 2.49(5)
Mo5 S14A 2.31(7)
Mo5 Mo6A 2.88(2)
Mo5 Br5A 2.70(2)
Mo5 S12B 2.70(2)
Mo5 S12A 2.73(2)
Mo5 Br5B 2.73(2)
Mo5 S19A 2.35(5)
Mo5 S15 2.33(3)
Mo5 S19B 2.49(5)
Mo5 S16A 2.72(5)
Mo5 S14B 2.36(8)
S6 S5 1.77(2)
S7 S8 1.77(3)
S10 S9 1.90(2)
Br6A S18A 2.50(7)
Br4B Mo6B 2.76(3)
S14A Mo6A 2.04(9)
S17A Mo6A 2.29(6)
S17A S18A 2.00(2)
S17B Mo6B 2.28(6)
S17B S18B 2.02(2)
Mo6A Br4A 2.74(3)
Mo6A S11 2.06(3)
Mo6A S19A 2.39(5)
Mo6A S20A 2.59(5)
Mo6A S18A 2.52(7)
Mo6B S11 2.10(3)
Mo6B S19B 2.37(5)
Mo6B S14B 1.97(9)
Mo6B S18B 2.61(5)
Mo6B S20B 2.58(5)
S19A S20A 2.03(2)
S15 S16A 2.00(2)
S15 S16B 1.99(2)
S19B S20B 2.04(2)

loop_
_geom_torsion_atom_site_label_1
_geom_torsion_atom_site_label_2
_geom_torsion_atom_site_label_3
_geom_torsion_atom_site_label_4
_geom_torsion
Mo1 S6 S5 Mo2 76.2(5)
Mo1 S7 S8 Mo3 79.2(6)
Mo3 S7 S8 Mo1 -79.2(6)
Mo2 S6 S5 Mo1 -76.2(5)
Mo5 Mo4 S18A Br6A -138.9(11)
Mo5 Mo4 S18A S17A 99(4)
Mo5 Mo4 S18A Mo6A 39(2)
S13A Mo4 S18A Br6A 31(3)
S13A Mo4 S18A S17A -91(4)
S13A Mo4 S18A Mo6A -150.8(13)
S14A Mo4 S18A Br6A 164(2)
S14A Mo4 S18A S17A 43(4)
S14A Mo4 S18A Mo6A -18(3)
S17A Mo4 S18A Br6A 122(4)
S17A Mo4 S18A Mo6A -60(3)
S15 Mo4 S18A Br6A -80(3)
S15 Mo4 S18A S17A 158(2)
S15 Mo4 S18A Mo6A 98(3)
S16A Mo4 S18A Br6A -118(14)
S16A Mo4 S18A S17A 121(12)
S16A Mo4 S18A Mo6A 60(14)

loop_
_smtbx_masks_void_nr
_smtbx_masks_void_average_x
_smtbx_masks_void_average_y
_smtbx_masks_void_average_z
_smtbx_masks_void_volume
_smtbx_masks_void_count_electrons
1 -0.281 -0.992 -0.411 4619.1 211.4
